data_2241898
loop_
_publ_author_name
'Kathiravan, Perumal'
'Balakrishnan, Thangavelu'
'Venkatesan, Perumal'
'Ramamurthi, Kandasamy'
'Percino, Mar\'ia Judith'
'Thamotharan, Subbiah'

_publ_section_title
;
 Crystal structure and Hirshfeld surface analysis of
 1-carboxy-2-(3,4-dihydroxyphenyl)ethan-1-aminium chloride
 2-ammonio-3-(3,4-dihydroxyphenyl)propanoate: a new polymorph of
 <small>L</small>-dopa HCl and isotypic with its bromide counterpart
;
_journal_coeditor_code SU5331
_journal_issue 11
_journal_name_full 'Acta Crystallographica Section E'
_journal_page_first 1628
_journal_page_last 1632
_journal_paper_doi 10.1107/S2056989016016789
_journal_volume 72
_journal_year 2016
_chemical_formula_iupac 'C9 H12 N O4 +, Cl -, C9 H11 N O4'
_chemical_formula_moiety 'C9 H12 N O4 +, Cl -, C9 H11 N O4'
_chemical_formula_sum 'C18 H23 Cl N2 O8'
_chemical_formula_weight 430.83
_chemical_name_systematic
;
1-Carboxy-2-(3,4-dihydroxyphenyl)ethan-1-aminium chloride
2-ammonio-3-(3,4-dihydroxyphenyl)propanoate
;
_space_group_crystal_system monoclinic
_space_group_IT_number 5
_space_group_name_Hall 'I 2y'
_space_group_name_H-M_alt 'I 1 2 1'
_symmetry_space_group_name_Hall 'I 2y'
_symmetry_space_group_name_H-M 'I 1 2 1'
_atom_sites_solution_hydrogens mixed
_audit_creation_method SHELXL-2014/7
_cell_angle_alpha 90
_cell_angle_beta 98.140(4)
_cell_angle_gamma 90
_cell_formula_units_Z 2
_cell_length_a 6.1768(3)
_cell_length_b 5.4349(3)
_cell_length_c 28.7651(16)
_cell_measurement_reflns_used 7161
_cell_measurement_temperature 293(2)
_cell_measurement_theta_max 31.07
_cell_measurement_theta_min 3.80
_cell_volume 955.92(9)
_computing_cell_refinement
;
APEX2/SAINT (Bruker, 2004)
;
_computing_data_collection
;
APEX2 (Bruker, 2004)
;
_computing_data_reduction
;
SAINT/XPREP (Bruker, 2004)
;
_computing_molecular_graphics
;
Mercury (Macrae <i>et al.</i>,  2006)
;
_computing_publication_material
;
<i>SHELXL2014/7</i> (Sheldrick, 2015) and publCIF (Westrip,
2010)
;
_computing_structure_refinement
;
<i>SHELXL2014/7</i> (Sheldrick, 2015)
;
_computing_structure_solution 'structure solution -- isomorphous replacement'
_diffrn_ambient_temperature 293(2)
_diffrn_measured_fraction_theta_full 0.999
_diffrn_measured_fraction_theta_max 0.840
_diffrn_measurement_device_type 'Bruker Kappa APEXII CCD'
_diffrn_measurement_method '\w and \f scan'
_diffrn_radiation_type MoK\a
_diffrn_radiation_wavelength 0.71073
_diffrn_reflns_av_R_equivalents 0.0239
_diffrn_reflns_limit_h_max 9
_diffrn_reflns_limit_h_min -8
_diffrn_reflns_limit_k_max 7
_diffrn_reflns_limit_k_min -7
_diffrn_reflns_limit_l_max 40
_diffrn_reflns_limit_l_min -39
_diffrn_reflns_number 14303
_diffrn_reflns_theta_full 25.242
_diffrn_reflns_theta_max 33.525
_diffrn_reflns_theta_min 2.861
_exptl_absorpt_coefficient_mu 0.251
_exptl_absorpt_correction_T_max 0.959
_exptl_absorpt_correction_T_min 0.927
_exptl_absorpt_correction_type multi-scan
_exptl_absorpt_process_details
;
(SADABS; Bruker, 2004)
;
_exptl_crystal_colour colourless
_exptl_crystal_density_diffrn 1.497
_exptl_crystal_description block
_exptl_crystal_F_000 452
_exptl_crystal_size_max 0.30
_exptl_crystal_size_mid 0.25
_exptl_crystal_size_min 0.20
_refine_diff_density_max 0.571
_refine_diff_density_min -0.207
_refine_ls_abs_structure_Flack 0.033(17)
_refine_ls_extinction_coef
;
 Flack x determined using 1021 quotients [(I+)-(I-)]/[(I+)+(I-)]
 (Parsons, Flack and Wagner, Acta Cryst. B69 (2013) 249-259).
;
_refine_ls_extinction_method none
_refine_ls_goodness_of_fit_ref 1.049
_refine_ls_hydrogen_treatment mixed
_refine_ls_matrix_type full
_refine_ls_number_parameters 151
_refine_ls_number_reflns 2982
_refine_ls_number_restraints 2
_refine_ls_restrained_S_all 1.048
_refine_ls_R_factor_all 0.0442
_refine_ls_R_factor_gt 0.0348
_refine_ls_shift/su_max 0.000
_refine_ls_shift/su_mean 0.000
_refine_ls_structure_factor_coef Fsqd
_refine_ls_weighting_details 'w=1/[\s^2^(Fo^2^)+(0.0541P)^2^+0.2360P] where P=(Fo^2^+2Fc^2^)/3'
_refine_ls_weighting_scheme calc
_refine_ls_wR_factor_gt 0.0880
_refine_ls_wR_factor_ref 0.0936
_reflns_number_gt 2623
_reflns_number_total 2982
_reflns_threshold_expression 'I > 2\s(I)'
_cod_data_source_file su5331sup1.cif
_cod_data_source_block I
_cod_database_code 2241898
_shelx_space_group_comment
;
The symmetry employed for this shelxl refinement is uniquely defined
by the following loop, which should always be used as a source of
symmetry information in preference to the above space-group names.
They are only intended as comments.
;
_shelx_estimated_absorpt_t_min 0.929
_shelx_estimated_absorpt_t_max 0.952

loop_
_space_group_symop_operation_xyz
'x, y, z'
'-x, y, -z'
'x+1/2, y+1/2, z+1/2'
'-x+1/2, y+1/2, -z+1/2'

loop_
_atom_site_type_symbol
_atom_site_label
_atom_site_fract_x
_atom_site_fract_y
_atom_site_fract_z
_atom_site_U_iso_or_equiv
_atom_site_adp_type
_atom_site_calc_flag
_atom_site_occupancy
O O1 0.3951(2) 1.2691(3) 0.33134(6) 0.0290(3) Uani d 1
H H1O 0.4509 1.3678 0.3510 0.044 Uiso calc 1
O O2 0.3026(2) 0.9556(3) 0.26334(5) 0.0299(3) Uani d 1
H H2O 0.2767 0.8411 0.2448 0.045 Uiso calc 1
O O3 1.4771(2) 0.5509(3) 0.41112(5) 0.0329(4) Uani d 1
O O4 1.32315(19) 0.6323(4) 0.47766(4) 0.0276(3) Uani d 1
H H4O 1.467(5) 0.623(16) 0.489(3) 0.07(2) Uiso d 0.5
N N1 0.9230(2) 0.6219(4) 0.44032(5) 0.0192(3) Uani d 1
H H1A 0.937(4) 0.751(7) 0.4608(11) 0.038(8) Uiso d 1
H H1B 0.933(3) 0.498(5) 0.4608(8) 0.013(5) Uiso d 1
H H1C 0.784(5) 0.629(7) 0.4261(10) 0.043(7) Uiso d 1
C C1 0.8763(3) 0.8689(4) 0.34670(6) 0.0203(4) Uani d 1
C C2 0.7324(3) 1.0590(4) 0.35439(7) 0.0216(4) Uani d 1
H H2 0.7691 1.1672 0.3793 0.026 Uiso calc 1
C C3 0.5418(3) 1.0860(3) 0.32596(6) 0.0202(4) Uani d 1
C C4 0.4932(3) 0.9175(4) 0.29009(6) 0.0207(4) Uani d 1
C C5 0.6340(3) 0.7289(4) 0.28237(7) 0.0237(4) Uani d 1
H H5 0.5961 0.6194 0.2577 0.028 Uiso calc 1
C C6 0.8254(3) 0.7042(4) 0.31046(7) 0.0238(4) Uani d 1
H H6 0.9217 0.5784 0.3056 0.029 Uiso calc 1
C C7 1.0881(3) 0.8448(4) 0.37635(7) 0.0231(4) Uani d 1
H H7A 1.1137 0.9888 0.3963 0.028 Uiso calc 1
H H7B 1.2030 0.8373 0.3566 0.028 Uiso calc 1
C C8 1.0974(2) 0.6136(4) 0.40704(6) 0.0170(3) Uani d 1
H H8 1.0707 0.4692 0.3866 0.020 Uiso calc 1
C C9 1.3196(3) 0.5949(4) 0.43384(6) 0.0193(4) Uani d 1
Cl Cl1 1.0000 0.12970(14) 0.5000 0.0428(2) Uani d 1

loop_
_atom_site_aniso_label
_atom_site_aniso_U_11
_atom_site_aniso_U_22
_atom_site_aniso_U_33
_atom_site_aniso_U_12
_atom_site_aniso_U_13
_atom_site_aniso_U_23
O1 0.0242(7) 0.0254(7) 0.0347(8) 0.0052(6) -0.0053(6) -0.0063(6)
O2 0.0210(6) 0.0325(8) 0.0314(8) 0.0000(6) -0.0127(5) -0.0043(6)
O3 0.0148(5) 0.0560(11) 0.0263(7) 0.0060(6) -0.0025(5) -0.0092(7)
O4 0.0137(5) 0.0486(9) 0.0186(6) 0.0019(7) -0.0049(4) -0.0034(7)
N1 0.0122(6) 0.0258(8) 0.0185(7) -0.0008(6) -0.0015(5) 0.0018(8)
C1 0.0176(7) 0.0246(9) 0.0175(8) -0.0016(7) -0.0022(6) 0.0054(7)
C2 0.0201(7) 0.0237(9) 0.0192(8) -0.0031(7) -0.0028(6) -0.0007(7)
C3 0.0180(7) 0.0205(10) 0.0210(8) -0.0009(7) -0.0007(6) 0.0025(7)
C4 0.0178(7) 0.0240(9) 0.0188(8) -0.0028(7) -0.0029(6) 0.0025(7)
C5 0.0240(9) 0.0258(10) 0.0197(9) -0.0012(8) -0.0021(7) -0.0029(7)
C6 0.0216(8) 0.0265(10) 0.0224(9) 0.0041(7) 0.0003(7) 0.0007(7)
C7 0.0151(7) 0.0291(10) 0.0233(9) -0.0042(7) -0.0038(6) 0.0065(8)
C8 0.0122(6) 0.0215(8) 0.0161(7) -0.0002(7) -0.0022(5) -0.0005(7)
C9 0.0130(6) 0.0237(10) 0.0197(8) 0.0003(7) -0.0033(5) -0.0012(7)
Cl1 0.0677(5) 0.0189(3) 0.0390(4) 0.000 -0.0016(4) 0.000

loop_
_atom_type_symbol
_atom_type_description
_atom_type_scat_dispersion_real
_atom_type_scat_dispersion_imag
_atom_type_scat_source
C C 0.0033 0.0016 'International Tables Vol C Tables 4.2.6.8 and 6.1.1.4'
H H 0.0000 0.0000 'International Tables Vol C Tables 4.2.6.8 and 6.1.1.4'
Cl Cl 0.1484 0.1585 'International Tables Vol C Tables 4.2.6.8 and 6.1.1.4'
N N 0.0061 0.0033 'International Tables Vol C Tables 4.2.6.8 and 6.1.1.4'
O O 0.0106 0.0060 'International Tables Vol C Tables 4.2.6.8 and 6.1.1.4'

loop_
_geom_angle_atom_site_label_1
_geom_angle_atom_site_label_2
_geom_angle_atom_site_label_3
_geom_angle
C3 O1 H1O 109.5
C4 O2 H2O 109.5
C9 O4 H4O 103(5)
C8 N1 H1A 114.6(18)
C8 N1 H1B 113.7(14)
H1A N1 H1B 99(2)
C8 N1 H1C 115.1(18)
H1A N1 H1C 105(3)
H1B N1 H1C 108(3)
C6 C1 C2 121.15(15)
C6 C1 C7 118.24(18)
C2 C1 C7 120.58(17)
C3 C2 C1 120.37(17)
C3 C2 H2 119.8
C1 C2 H2 119.8
C2 C3 O1 123.21(17)
C2 C3 C4 117.50(17)
O1 C3 C4 119.29(15)
O2 C4 C3 114.24(17)
O2 C4 C5 123.27(17)
C3 C4 C5 122.47(16)
C6 C5 C4 119.90(18)
C6 C5 H5 120.0
C4 C5 H5 120.0
C5 C6 C1 118.60(18)
C5 C6 H6 120.7
C1 C6 H6 120.7
C1 C7 C8 111.52(15)
C1 C7 H7A 109.3
C8 C7 H7A 109.3
C1 C7 H7B 109.3
C8 C7 H7B 109.3
H7A C7 H7B 108.0
C9 C8 C7 108.25(15)
C9 C8 N1 110.92(13)
C7 C8 N1 111.19(16)
C9 C8 H8 108.8
C7 C8 H8 108.8
N1 C8 H8 108.8
O3 C9 O4 129.22(14)
O3 C9 C8 117.83(15)
O4 C9 C8 112.93(14)

loop_
_geom_bond_atom_site_label_1
_geom_bond_atom_site_label_2
_geom_bond_distance
O1 C3 1.369(2)
O1 H1O 0.8200
O2 C4 1.329(2)
O2 H2O 0.8200
O3 C9 1.269(2)
O4 C9 1.274(2)
O4 H4O 0.90(3)
N1 C8 1.540(2)
N1 H1A 0.91(3)
N1 H1B 0.89(3)
N1 H1C 0.90(3)
C1 C6 1.376(3)
C1 C2 1.401(3)
C1 C7 1.463(2)
C2 C3 1.343(2)
C2 H2 0.9300
C3 C4 1.380(3)
C4 C5 1.382(3)
C5 C6 1.341(3)
C5 H5 0.9300
C6 H6 0.9300
C7 C8 1.532(3)
C7 H7A 0.9700
C7 H7B 0.9700
C8 C9 1.479(2)
C8 H8 0.9800

loop_
_geom_hbond_atom_site_label_D
_geom_hbond_atom_site_label_H
_geom_hbond_atom_site_label_A
_geom_hbond_site_symmetry_A
_geom_hbond_distance_DH
_geom_hbond_distance_HA
_geom_hbond_distance_DA
_geom_hbond_angle_DHA
O1 H1O O3 1_465 0.82 1.98 2.746(2) 155
O2 H2O O1 4_545 0.82 2.33 2.999(2) 140
O2 H2O O2 4_545 0.82 2.16 2.8730(8) 146
O4 H4O O4 2_856 0.90(3) 1.50(3) 2.373(2) 161(8)
N1 H1A Cl1 1_565 0.91(3) 2.35(4) 3.249(2) 167(3)
N1 H1B Cl1 . 0.89(3) 2.31(3) 3.178(2) 166(2)
N1 H1C O3 1_455 0.90(3) 1.93(3) 2.7901(19) 160(3)

loop_
_geom_torsion_atom_site_label_1
_geom_torsion_atom_site_label_2
_geom_torsion_atom_site_label_3
_geom_torsion_atom_site_label_4
_geom_torsion
C6 C1 C2 C3 -0.8(3)
C7 C1 C2 C3 177.45(18)
C1 C2 C3 O1 -179.42(18)
C1 C2 C3 C4 1.3(3)
C2 C3 C4 O2 -179.88(17)
O1 C3 C4 O2 0.8(3)
C2 C3 C4 C5 -1.1(3)
O1 C3 C4 C5 179.57(18)
O2 C4 C5 C6 179.00(19)
C3 C4 C5 C6 0.4(3)
C4 C5 C6 C1 0.2(3)
C2 C1 C6 C5 0.0(3)
C7 C1 C6 C5 -178.29(19)
C6 C1 C7 C8 -69.7(2)
C2 C1 C7 C8 112.0(2)
C1 C7 C8 C9 176.83(16)
C1 C7 C8 N1 -61.1(2)
C7 C8 C9 O3 -67.7(2)
N1 C8 C9 O3 170.10(19)
C7 C8 C9 O4 110.8(2)
N1 C8 C9 O4 -11.4(3)

_cod_database_fobs_code 2241898
